data_7205318
loop_
_publ_author_name
'Aitipamula, Srinivasulu'
'Chow, Pui Shan'
'Tan, Reginald B. H.'

_publ_section_title
;
 Solvates and polymorphic phase transformations of
 2-chloro-4-nitrobenzoic acid
;
_journal_issue 3
_journal_name_full CrystEngComm
_journal_page_first 1037
_journal_paper_doi 10.1039/c0ce00361a
_journal_volume 13
_journal_year 2011
_chemical_formula_moiety 'C7 H4 Cl N O4, C8 H8 O'
_chemical_formula_sum 'C15 H12 Cl N O5'
_chemical_formula_weight 321.71
_chemical_name_common
;
acetophenone solvate of 2-chloro-4-nitrobenzoic acid
;
_chemical_name_systematic
;
acetophenone solvate of 2-chloro-4-nitrobenzoic acid
;
_space_group_IT_number 2
_symmetry_cell_setting triclinic
_symmetry_space_group_name_Hall '-P 1'
_symmetry_space_group_name_H-M 'P -1'
_atom_sites_solution_hydrogens geom
_atom_sites_solution_primary direct
_atom_sites_solution_secondary difmap
_audit_creation_method SHELXL-97
_cell_angle_alpha 83.67(3)
_cell_angle_beta 77.63(3)
_cell_angle_gamma 81.03(3)
_cell_formula_units_Z 2
_cell_length_a 5.8156(12)
_cell_length_b 10.387(2)
_cell_length_c 12.207(2)
_cell_measurement_reflns_used 2472
_cell_measurement_temperature 110(2)
_cell_measurement_theta_max 30.8149
_cell_measurement_theta_min 2.5217
_cell_volume 709.2(3)
_computing_cell_refinement 'CrystalClear (Rigaku Inc., 2007)'
_computing_data_collection 'CrystalClear (Rigaku Inc., 2007)'
_computing_data_reduction 'CrystalClear (Rigaku Inc., 2007)'
_computing_structure_refinement 'SHELXL-97 (Sheldrick, 1997)'
_computing_structure_solution 'SHELXS-97 (Sheldrick, 1990)'
_diffrn_ambient_temperature 110(2)
_diffrn_measured_fraction_theta_full 0.989
_diffrn_measured_fraction_theta_max 0.989
_diffrn_measurement_device_type 'Rigaku Saturn 70 CCD area detector'
_diffrn_measurement_method '\w scans'
_diffrn_radiation_monochromator graphite
_diffrn_radiation_source 'fine-focus sealed tube'
_diffrn_radiation_type MoK\a
_diffrn_radiation_wavelength 0.71073
_diffrn_reflns_av_R_equivalents 0.0228
_diffrn_reflns_av_sigmaI/netI 0.0212
_diffrn_reflns_limit_h_max 7
_diffrn_reflns_limit_h_min -7
_diffrn_reflns_limit_k_max 13
_diffrn_reflns_limit_k_min -13
_diffrn_reflns_limit_l_max 15
_diffrn_reflns_limit_l_min -16
_diffrn_reflns_number 10021
_diffrn_reflns_theta_full 28.28
_diffrn_reflns_theta_max 28.28
_diffrn_reflns_theta_min 1.71
_exptl_absorpt_coefficient_mu 0.293
_exptl_absorpt_correction_T_max 0.9491
_exptl_absorpt_correction_T_min 0.9043
_exptl_absorpt_correction_type multi-scan
_exptl_absorpt_process_details 'R. H. Blessing, Acta Cryst. 1995 A51, 33-38'
_exptl_crystal_colour 'pale yellow'
_exptl_crystal_density_diffrn 1.507
_exptl_crystal_density_method 'not measured'
_exptl_crystal_description block
_exptl_crystal_F_000 332
_exptl_crystal_size_max 0.35
_exptl_crystal_size_mid 0.31
_exptl_crystal_size_min 0.18
_refine_diff_density_max 0.375
_refine_diff_density_min -0.293
_refine_diff_density_rms 0.083
_refine_ls_extinction_method none
_refine_ls_goodness_of_fit_ref 1.150
_refine_ls_hydrogen_treatment mixed
_refine_ls_matrix_type full
_refine_ls_number_parameters 204
_refine_ls_number_reflns 3477
_refine_ls_number_restraints 0
_refine_ls_restrained_S_all 1.150
_refine_ls_R_factor_all 0.0432
_refine_ls_R_factor_gt 0.0400
_refine_ls_shift/su_max 0.001
_refine_ls_shift/su_mean 0.000
_refine_ls_structure_factor_coef Fsqd
_refine_ls_weighting_details 'calc w=1/[\s^2^(Fo^2^)+(0.0625P)^2^+0.2612P] where P=(Fo^2^+2Fc^2^)/3'
_refine_ls_weighting_scheme calc
_refine_ls_wR_factor_gt 0.1076
_refine_ls_wR_factor_ref 0.1171
_reflns_number_gt 3300
_reflns_number_total 3477
_reflns_threshold_expression >2sigma(I)
_cod_data_source_file C0CE00361A.TXT
_cod_data_source_block CNBA-Acetophenone
_cod_depositor_comments
;
The following automatic conversions were performed:
'_symmetry_cell_setting' value 'Triclinic' changed to 'triclinic'
according to '/home/saulius/struct/CIF-dictionaries/cif_core.dic'
dictionary named 'cif_core.dic' version 2.4.1 from 2010-06-29.

Automatic conversion script
Id: cif_fix_enum 1555 2011-01-17 13:19:09Z saulius 
;
_cod_original_cell_volume 709.2(2)
_cod_original_sg_symbol_H-M P-1
_cod_database_code 7205318

loop_
_symmetry_equiv_pos_as_xyz
'x, y, z'
'-x, -y, -z'

loop_
_atom_site_label
_atom_site_type_symbol
_atom_site_fract_x
_atom_site_fract_y
_atom_site_fract_z
_atom_site_U_iso_or_equiv
_atom_site_adp_type
_atom_site_occupancy
_atom_site_symmetry_multiplicity
_atom_site_calc_flag
_atom_site_refinement_flags
_atom_site_disorder_assembly
_atom_site_disorder_group
Cl1 Cl 1.15380(6) 0.35605(3) 0.43986(3) 0.02388(12) Uani 1 1 d . . .
O2 O 0.6536(2) 0.36420(11) 0.54491(10) 0.0261(2) Uani 1 1 d . . .
O1 O 0.5254(2) 0.17054(11) 0.60204(10) 0.0287(3) Uani 1 1 d . . .
O4 O 1.5313(2) 0.01145(12) 0.16170(10) 0.0305(3) Uani 1 1 d . . .
O5 O -0.3641(2) 0.52341(12) 0.28334(10) 0.0334(3) Uani 1 1 d . . .
O3 O 1.2712(2) -0.11209(13) 0.15087(11) 0.0382(3) Uani 1 1 d . . .
C2 C 1.0625(2) 0.22173(13) 0.39837(12) 0.0180(3) Uani 1 1 d . . .
C3 C 1.2239(2) 0.15455(14) 0.31599(12) 0.0197(3) Uani 1 1 d . . .
H3 H 1.3749 0.1819 0.2862 0.024 Uiso 1 1 calc R . .
C1 C 0.8419(2) 0.17949(13) 0.44432(11) 0.0184(3) Uani 1 1 d . . .
C8 C -0.0400(3) 0.42380(13) 0.15706(11) 0.0193(3) Uani 1 1 d . . .
N1 N 1.3339(2) -0.02330(12) 0.19049(11) 0.0243(3) Uani 1 1 d . . .
C4 C 1.1606(2) 0.04692(14) 0.27808(12) 0.0199(3) Uani 1 1 d . . .
C7 C 0.6579(2) 0.23761(14) 0.53901(12) 0.0204(3) Uani 1 1 d . . .
C5 C 0.9434(3) 0.00349(14) 0.31843(12) 0.0215(3) Uani 1 1 d . . .
H5 H 0.9024 -0.0692 0.2896 0.026 Uiso 1 1 calc R . .
C9 C -0.1715(3) 0.32779(14) 0.14177(12) 0.0216(3) Uani 1 1 d . . .
H9 H -0.3321 0.3295 0.1804 0.026 Uiso 1 1 calc R . .
C14 C -0.1576(3) 0.52713(14) 0.23425(12) 0.0223(3) Uani 1 1 d . . .
C13 C 0.1960(3) 0.41975(15) 0.10053(13) 0.0236(3) Uani 1 1 d . . .
H13 H 0.2871 0.4843 0.1106 0.028 Uiso 1 1 calc R . .
C6 C 0.7878(3) 0.07000(14) 0.40260(12) 0.0209(3) Uani 1 1 d . . .
H6 H 0.6390 0.0403 0.4331 0.025 Uiso 1 1 calc R . .
C11 C 0.1653(3) 0.22687(15) 0.01430(13) 0.0259(3) Uani 1 1 d . . .
H11 H 0.2351 0.1600 -0.0345 0.031 Uiso 1 1 calc R . .
C15 C -0.0240(3) 0.63312(15) 0.25021(13) 0.0280(3) Uani 1 1 d . . .
H15A H -0.1283 0.6943 0.3009 0.042 Uiso 1 1 calc R . .
H15B H 0.0304 0.6799 0.1773 0.042 Uiso 1 1 calc R . .
H15C H 0.1135 0.5947 0.2829 0.042 Uiso 1 1 calc R . .
C10 C -0.0695(3) 0.23025(15) 0.07063(13) 0.0255(3) Uani 1 1 d . . .
H10 H -0.1603 0.1656 0.0604 0.031 Uiso 1 1 calc R . .
C12 C 0.2985(3) 0.32148(16) 0.02937(13) 0.0263(3) Uani 1 1 d . . .
H12 H 0.4594 0.3190 -0.0089 0.032 Uiso 1 1 calc R . .
H1 H 0.541(5) 0.390(3) 0.605(2) 0.056(7) Uiso 1 1 d . . .

loop_
_atom_site_aniso_label
_atom_site_aniso_U_11
_atom_site_aniso_U_22
_atom_site_aniso_U_33
_atom_site_aniso_U_23
_atom_site_aniso_U_13
_atom_site_aniso_U_12
Cl1 0.0234(2) 0.02209(19) 0.0278(2) -0.00688(13) -0.00393(14) -0.00631(13)
O2 0.0228(5) 0.0233(5) 0.0307(6) -0.0102(4) 0.0024(4) -0.0033(4)
O1 0.0269(6) 0.0246(5) 0.0284(6) -0.0001(4) 0.0054(4) -0.0009(4)
O4 0.0226(6) 0.0319(6) 0.0335(6) -0.0082(5) 0.0058(5) -0.0051(4)
O5 0.0283(6) 0.0338(6) 0.0357(6) -0.0149(5) 0.0051(5) -0.0043(5)
O3 0.0368(7) 0.0364(7) 0.0416(7) -0.0225(6) 0.0059(5) -0.0119(5)
C2 0.0182(6) 0.0164(6) 0.0198(6) -0.0006(5) -0.0056(5) -0.0021(5)
C3 0.0176(6) 0.0203(6) 0.0204(6) -0.0005(5) -0.0033(5) -0.0019(5)
C1 0.0183(6) 0.0183(6) 0.0181(6) -0.0006(5) -0.0038(5) -0.0013(5)
C8 0.0213(7) 0.0188(6) 0.0179(6) -0.0016(5) -0.0045(5) -0.0016(5)
N1 0.0244(6) 0.0226(6) 0.0239(6) -0.0054(5) 0.0010(5) -0.0028(5)
C4 0.0192(7) 0.0196(6) 0.0191(6) -0.0024(5) -0.0009(5) -0.0006(5)
C7 0.0183(6) 0.0210(6) 0.0214(6) -0.0029(5) -0.0051(5) 0.0007(5)
C5 0.0223(7) 0.0183(6) 0.0248(7) -0.0035(5) -0.0036(5) -0.0053(5)
C9 0.0200(7) 0.0221(7) 0.0222(7) -0.0028(5) -0.0026(5) -0.0034(5)
C14 0.0266(7) 0.0203(6) 0.0199(6) -0.0028(5) -0.0044(5) -0.0019(5)
C13 0.0213(7) 0.0247(7) 0.0244(7) -0.0005(6) -0.0035(5) -0.0051(5)
C6 0.0187(6) 0.0208(6) 0.0223(7) -0.0016(5) -0.0017(5) -0.0039(5)
C11 0.0291(8) 0.0253(7) 0.0211(7) -0.0048(5) -0.0039(6) 0.0033(6)
C15 0.0381(9) 0.0227(7) 0.0255(7) -0.0045(6) -0.0072(6) -0.0077(6)
C10 0.0286(8) 0.0230(7) 0.0262(7) -0.0054(6) -0.0069(6) -0.0037(6)
C12 0.0206(7) 0.0308(8) 0.0245(7) -0.0015(6) -0.0002(5) -0.0001(6)

loop_
_atom_type_symbol
_atom_type_description
_atom_type_scat_dispersion_real
_atom_type_scat_dispersion_imag
_atom_type_scat_source
C C 0.0033 0.0016 'International Tables Vol C Tables 4.2.6.8 and 6.1.1.4'
H H 0.0000 0.0000 'International Tables Vol C Tables 4.2.6.8 and 6.1.1.4'
N N 0.0061 0.0033 'International Tables Vol C Tables 4.2.6.8 and 6.1.1.4'
O O 0.0106 0.0060 'International Tables Vol C Tables 4.2.6.8 and 6.1.1.4'
Cl Cl 0.1484 0.1585 'International Tables Vol C Tables 4.2.6.8 and 6.1.1.4'

loop_
_geom_angle_atom_site_label_1
_geom_angle_atom_site_label_2
_geom_angle_atom_site_label_3
_geom_angle
_geom_angle_site_symmetry_1
_geom_angle_site_symmetry_3
_geom_angle_publ_flag
C7 O2 H1 108.3(16) . . ?
C3 C2 C1 120.65(13) . . ?
C3 C2 Cl1 115.82(11) . . ?
C1 C2 Cl1 123.52(11) . . ?
C4 C3 C2 118.73(13) . . ?
C4 C3 H3 120.6 . . ?
C2 C3 H3 120.6 . . ?
C6 C1 C2 118.03(13) . . ?
C6 C1 C7 115.82(12) . . ?
C2 C1 C7 126.09(13) . . ?
C13 C8 C9 119.24(14) . . ?
C13 C8 C14 122.17(13) . . ?
C9 C8 C14 118.58(13) . . ?
O3 N1 O4 124.21(13) . . ?
O3 N1 C4 117.98(13) . . ?
O4 N1 C4 117.80(13) . . ?
C5 C4 C3 122.85(13) . . ?
C5 C4 N1 119.08(13) . . ?
C3 C4 N1 118.07(12) . . ?
O1 C7 O2 124.53(14) . . ?
O1 C7 C1 120.75(13) . . ?
O2 C7 C1 114.71(12) . . ?
C4 C5 C6 117.39(13) . . ?
C4 C5 H5 121.3 . . ?
C6 C5 H5 121.3 . . ?
C10 C9 C8 120.48(14) . . ?
C10 C9 H9 119.8 . . ?
C8 C9 H9 119.8 . . ?
O5 C14 C8 118.91(13) . . ?
O5 C14 C15 121.16(14) . . ?
C8 C14 C15 119.93(13) . . ?
C12 C13 C8 120.23(14) . . ?
C12 C13 H13 119.9 . . ?
C8 C13 H13 119.9 . . ?
C5 C6 C1 122.31(13) . . ?
C5 C6 H6 118.8 . . ?
C1 C6 H6 118.8 . . ?
C10 C11 C12 120.00(14) . . ?
C10 C11 H11 120.0 . . ?
C12 C11 H11 120.0 . . ?
C14 C15 H15A 109.5 . . ?
C14 C15 H15B 109.5 . . ?
H15A C15 H15B 109.5 . . ?
C14 C15 H15C 109.5 . . ?
H15A C15 H15C 109.5 . . ?
H15B C15 H15C 109.5 . . ?
C9 C10 C11 120.04(15) . . ?
C9 C10 H10 120.0 . . ?
C11 C10 H10 120.0 . . ?
C13 C12 C11 120.00(14) . . ?
C13 C12 H12 120.0 . . ?
C11 C12 H12 120.0 . . ?

loop_
_geom_bond_atom_site_label_1
_geom_bond_atom_site_label_2
_geom_bond_distance
_geom_bond_site_symmetry_2
_geom_bond_publ_flag
Cl1 C2 1.7284(14) . ?
O2 C7 1.3210(18) . ?
O2 H1 0.90(3) . ?
O1 C7 1.2109(18) . ?
O4 N1 1.2247(18) . ?
O5 C14 1.2262(19) . ?
O3 N1 1.2233(18) . ?
C2 C3 1.388(2) . ?
C2 C1 1.4021(19) . ?
C3 C4 1.384(2) . ?
C3 H3 0.9500 . ?
C1 C6 1.400(2) . ?
C1 C7 1.506(2) . ?
C8 C13 1.394(2) . ?
C8 C9 1.398(2) . ?
C8 C14 1.492(2) . ?
N1 C4 1.4737(19) . ?
C4 C5 1.380(2) . ?
C5 C6 1.384(2) . ?
C5 H5 0.9500 . ?
C9 C10 1.385(2) . ?
C9 H9 0.9500 . ?
C14 C15 1.494(2) . ?
C13 C12 1.391(2) . ?
C13 H13 0.9500 . ?
C6 H6 0.9500 . ?
C11 C10 1.388(2) . ?
C11 C12 1.392(2) . ?
C11 H11 0.9500 . ?
C15 H15A 0.9800 . ?
C15 H15B 0.9800 . ?
C15 H15C 0.9800 . ?
C10 H10 0.9500 . ?
C12 H12 0.9500 . ?
